data_4080639
loop_
_publ_author_name
'Pusztai, Erika'
'Toulokhonova, Irina S.'
'Temple, Nicole'
'Albright, Haley'
'Zakai, Uzma I.'
'Guo, Song'
'Guzei, Ilia A.'
'Hu, Rongrong'
'West, Robert'

_publ_section_title
;
 Synthesis and Photophysical Properties of Asymmetric Substituted
 Silafluorenes
;
_journal_issue 9
_journal_name_full Organometallics
_journal_page_first 2529
_journal_paper_doi 10.1021/om300891n
_journal_volume 32
_journal_year 2013
_chemical_formula_moiety 'C48 H32 Si'
_chemical_formula_sum 'C48 H32 Si'
_chemical_formula_weight 636.83
_chemical_name_systematic
; 
 ? 
;
_space_group_IT_number 2
_symmetry_cell_setting triclinic
_symmetry_Int_Tables_number 2
_symmetry_space_group_name_Hall '-P 1'
_symmetry_space_group_name_H-M 'P -1'
_atom_sites_solution_hydrogens geom
_atom_sites_solution_primary direct
_atom_sites_solution_secondary difmap
_cell_angle_alpha 99.632(7)
_cell_angle_beta 91.463(10)
_cell_angle_gamma 93.566(5)
_cell_formula_units_Z 2
_cell_length_a 9.6128(13)
_cell_length_b 10.4695(10)
_cell_length_c 17.0230(15)
_cell_measurement_reflns_used 999
_cell_measurement_temperature 100(2)
_cell_measurement_theta_max 69.59
_cell_measurement_theta_min 2.63
_cell_volume 1684.7(3)
_computing_cell_refinement 'SAINT Ver. 7.68A (Bruker-AXS, 2007)'
_computing_data_collection 'APEX2 Ver. 2010.11-3 (Bruker-AXS, 2010)'
_computing_data_reduction 'SAINT Ver. 7.68A'
_computing_molecular_graphics SHELXTL
_computing_publication_material SHELXTL
_computing_structure_refinement 'SHELXTL, OLEX2 (Dolomanov et al., 2009)'
_computing_structure_solution 'SHELXTL (Sheldrick, 2008)'
_diffrn_ambient_temperature 100(2)
_diffrn_measured_fraction_theta_full 0.983
_diffrn_measured_fraction_theta_max 0.973
_diffrn_measurement_device_type 'Bruker SMART APEX2 area detector'
_diffrn_measurement_method '0.50\% \w and 0.5\% \f scans'
_diffrn_radiation_monochromator 'mirror optics'
_diffrn_radiation_type 'Mo K\a'
_diffrn_radiation_wavelength 1.54178
_diffrn_reflns_av_R_equivalents 0.0317
_diffrn_reflns_av_sigmaI/netI 0.0294
_diffrn_reflns_limit_h_max 11
_diffrn_reflns_limit_h_min -11
_diffrn_reflns_limit_k_max 12
_diffrn_reflns_limit_k_min -12
_diffrn_reflns_limit_l_max 20
_diffrn_reflns_limit_l_min 0
_diffrn_reflns_number 39235
_diffrn_reflns_theta_full 67.00
_diffrn_reflns_theta_max 69.59
_diffrn_reflns_theta_min 2.63
_exptl_absorpt_coefficient_mu 0.867
_exptl_absorpt_correction_T_max 0.8809
_exptl_absorpt_correction_T_min 0.8388
_exptl_absorpt_correction_type analytical
_exptl_absorpt_process_details
;
SADABS  (Bruker-AXS, 2007)
;
_exptl_crystal_colour colourless
_exptl_crystal_density_diffrn 1.255
_exptl_crystal_density_method 'not measured'
_exptl_crystal_description block
_exptl_crystal_F_000 668
_exptl_crystal_size_max 0.21
_exptl_crystal_size_mid 0.18
_exptl_crystal_size_min 0.15
_refine_diff_density_max 0.360
_refine_diff_density_min -0.293
_refine_diff_density_rms 0.042
_refine_ls_extinction_method none
_refine_ls_goodness_of_fit_ref 1.022
_refine_ls_hydrogen_treatment constr
_refine_ls_matrix_type full
_refine_ls_number_parameters 443
_refine_ls_number_reflns 10954
_refine_ls_number_restraints 0
_refine_ls_restrained_S_all 1.022
_refine_ls_R_factor_all 0.0450
_refine_ls_R_factor_gt 0.0399
_refine_ls_shift/su_max 0.001
_refine_ls_shift/su_mean 0.000
_refine_ls_structure_factor_coef Fsqd
_refine_ls_weighting_details 'calc w=1/[\s^2^(Fo^2^)+(0.0576P)^2^+0.5925P] where P=(Fo^2^+2Fc^2^)/3'
_refine_ls_weighting_scheme calc
_refine_ls_wR_factor_gt 0.1051
_refine_ls_wR_factor_ref 0.1086
_reflns_number_gt 9905
_reflns_number_total 10954
_reflns_threshold_expression I>2\s(I)
_cod_data_source_file om300891n_si_003.cif
_cod_data_source_block west213
_cod_original_sg_symbol_Hall '-P 1        '
_cod_original_sg_symbol_H-M 'P -1        '
_cod_database_code 4080639

loop_
_symmetry_equiv_pos_as_xyz
'x, y, z'
'-x, -y, -z'

loop_
_atom_site_label
_atom_site_type_symbol
_atom_site_fract_x
_atom_site_fract_y
_atom_site_fract_z
_atom_site_U_iso_or_equiv
_atom_site_adp_type
_atom_site_occupancy
_atom_site_symmetry_multiplicity
_atom_site_calc_flag
_atom_site_refinement_flags
Si1 Si 0.71192(4) 0.52275(3) 0.26452(2) 0.01701(9) Uani 1 1 d .
C1 C 0.85820(14) 0.64745(13) 0.29931(8) 0.0182(3) Uani 1 1 d .
C2 C 0.89244(14) 0.64256(13) 0.37997(8) 0.0188(3) Uani 1 1 d .
C3 C 0.99478(15) 0.72881(13) 0.42139(8) 0.0206(3) Uani 1 1 d .
H3 H 1.0195 0.7224 0.4749 0.025 Uiso 1 1 calc R
C4 C 1.06212(14) 0.82525(13) 0.38538(8) 0.0203(3) Uani 1 1 d .
C5 C 1.02393(14) 0.83253(13) 0.30659(8) 0.0192(3) Uani 1 1 d .
H5 H 1.0663 0.8996 0.2821 0.023 Uiso 1 1 calc R
C6 C 0.92478(14) 0.74340(13) 0.26298(8) 0.0180(3) Uani 1 1 d .
C7 C 0.80752(14) 0.54475(13) 0.41596(8) 0.0193(3) Uani 1 1 d .
C8 C 0.70329(15) 0.47260(13) 0.36425(8) 0.0206(3) Uani 1 1 d .
C9 C 0.61480(18) 0.38217(16) 0.39272(9) 0.0327(4) Uani 1 1 d .
H9 H 0.5445 0.3329 0.3583 0.039 Uiso 1 1 calc R
C10 C 0.6287(2) 0.36350(17) 0.47126(10) 0.0405(4) Uani 1 1 d .
H10 H 0.5678 0.3016 0.4904 0.049 Uiso 1 1 calc R
C11 C 0.73060(18) 0.43459(16) 0.52153(9) 0.0322(4) Uani 1 1 d .
H11 H 0.7392 0.4216 0.5753 0.039 Uiso 1 1 calc R
C12 C 0.82061(16) 0.52482(14) 0.49434(9) 0.0237(3) Uani 1 1 d .
H12 H 0.8911 0.5729 0.5292 0.028 Uiso 1 1 calc R
C13 C 1.16866(15) 0.92040(13) 0.43092(8) 0.0204(3) Uani 1 1 d .
C14 C 1.16417(16) 0.95519(14) 0.51376(9) 0.0258(3) Uani 1 1 d .
H14 H 1.0941 0.9148 0.5415 0.031 Uiso 1 1 calc R
C15 C 1.25917(17) 1.04683(16) 0.55611(10) 0.0309(4) Uani 1 1 d .
H15 H 1.2539 1.0688 0.6124 0.037 Uiso 1 1 calc R
C16 C 1.36148(19) 1.10652(17) 0.51732(10) 0.0373(4) Uani 1 1 d .
H16 H 1.4262 1.1705 0.5464 0.045 Uiso 1 1 calc R
C17 C 1.36935(18) 1.07251(17) 0.43519(10) 0.0356(4) Uani 1 1 d .
H17 H 1.4402 1.1131 0.4082 0.043 Uiso 1 1 calc R
C18 C 1.27491(15) 0.98011(14) 0.39245(9) 0.0251(3) Uani 1 1 d .
H18 H 1.2823 0.9570 0.3364 0.030 Uiso 1 1 calc R
C19 C 0.89061(14) 0.75302(13) 0.17828(8) 0.0186(3) Uani 1 1 d .
C20 C 0.84378(14) 0.86671(14) 0.15720(9) 0.0209(3) Uani 1 1 d .
H20 H 0.8345 0.9403 0.1973 0.025 Uiso 1 1 calc R
C21 C 0.81070(15) 0.87312(14) 0.07812(9) 0.0235(3) Uani 1 1 d .
H21 H 0.7773 0.9505 0.0646 0.028 Uiso 1 1 calc R
C22 C 0.82605(15) 0.76734(15) 0.01865(9) 0.0244(3) Uani 1 1 d .
H22 H 0.8040 0.7722 -0.0354 0.029 Uiso 1 1 calc R
C23 C 0.87384(16) 0.65473(14) 0.03887(9) 0.0245(3) Uani 1 1 d .
H23 H 0.8853 0.5821 -0.0016 0.029 Uiso 1 1 calc R
C24 C 0.90516(15) 0.64736(13) 0.11793(8) 0.0208(3) Uani 1 1 d .
H24 H 0.9370 0.5692 0.1311 0.025 Uiso 1 1 calc R
C25 C 0.72838(14) 0.39310(13) 0.17587(8) 0.0176(3) Uani 1 1 d .
C26 C 0.61455(14) 0.39476(13) 0.12199(8) 0.0175(3) Uani 1 1 d .
C27 C 0.60236(14) 0.30704(13) 0.05090(8) 0.0189(3) Uani 1 1 d .
H27 H 0.5242 0.3073 0.0156 0.023 Uiso 1 1 calc R
C28 C 0.70386(15) 0.21834(13) 0.03067(8) 0.0182(3) Uani 1 1 d .
C29 C 0.81899(14) 0.22071(13) 0.08319(8) 0.0192(3) Uani 1 1 d .
H29 H 0.8907 0.1636 0.0690 0.023 Uiso 1 1 calc R
C30 C 0.83035(14) 0.30547(13) 0.15601(8) 0.0181(3) Uani 1 1 d .
C31 C 0.51483(14) 0.49584(13) 0.14737(8) 0.0179(3) Uani 1 1 d .
C32 C 0.54810(14) 0.57519(13) 0.22196(8) 0.0193(3) Uani 1 1 d .
C33 C 0.46052(15) 0.67141(14) 0.25109(9) 0.0236(3) Uani 1 1 d .
H33 H 0.4821 0.7250 0.3012 0.028 Uiso 1 1 calc R
C34 C 0.34133(15) 0.68995(14) 0.20729(9) 0.0246(3) Uani 1 1 d .
H34 H 0.2816 0.7557 0.2276 0.029 Uiso 1 1 calc R
C35 C 0.31019(15) 0.61218(13) 0.13399(9) 0.0218(3) Uani 1 1 d .
H35 H 0.2290 0.6252 0.1042 0.026 Uiso 1 1 calc R
C36 C 0.39614(14) 0.51558(13) 0.10362(8) 0.0198(3) Uani 1 1 d .
H36 H 0.3741 0.4631 0.0532 0.024 Uiso 1 1 calc R
C37 C 0.68675(15) 0.12153(13) -0.04403(8) 0.0186(3) Uani 1 1 d .
C38 C 0.55325(15) 0.07561(14) -0.07412(9) 0.0232(3) Uani 1 1 d .
H38 H 0.4740 0.1082 -0.0473 0.028 Uiso 1 1 calc R
C39 C 0.53483(16) -0.01709(15) -0.14275(9) 0.0273(3) Uani 1 1 d .
H39 H 0.4433 -0.0471 -0.1627 0.033 Uiso 1 1 calc R
C40 C 0.64889(16) -0.06576(14) -0.18202(9) 0.0258(3) Uani 1 1 d .
H40 H 0.6360 -0.1296 -0.2288 0.031 Uiso 1 1 calc R
C41 C 0.78247(16) -0.02129(14) -0.15307(9) 0.0231(3) Uani 1 1 d .
H41 H 0.8611 -0.0550 -0.1800 0.028 Uiso 1 1 calc R
C42 C 0.80172(15) 0.07227(13) -0.08489(8) 0.0202(3) Uani 1 1 d .
H42 H 0.8935 0.1031 -0.0658 0.024 Uiso 1 1 calc R
C43 C 0.95229(14) 0.30214(12) 0.21208(8) 0.0182(3) Uani 1 1 d .
C44 C 0.93886(16) 0.23804(15) 0.27718(9) 0.0249(3) Uani 1 1 d .
H44 H 0.8516 0.1966 0.2865 0.030 Uiso 1 1 calc R
C45 C 1.05276(17) 0.23467(16) 0.32837(9) 0.0285(3) Uani 1 1 d .
H45 H 1.0434 0.1889 0.3719 0.034 Uiso 1 1 calc R
C46 C 1.17947(16) 0.29698(14) 0.31683(8) 0.0243(3) Uani 1 1 d .
H46 H 1.2565 0.2954 0.3527 0.029 Uiso 1 1 calc R
C47 C 1.19372(15) 0.36166(14) 0.25287(9) 0.0250(3) Uani 1 1 d .
H47 H 1.2805 0.4053 0.2448 0.030 Uiso 1 1 calc R
C48 C 1.08112(15) 0.36284(13) 0.20031(9) 0.0226(3) Uani 1 1 d .
H48 H 1.0922 0.4057 0.1557 0.027 Uiso 1 1 calc R

loop_
_atom_site_aniso_label
_atom_site_aniso_U_11
_atom_site_aniso_U_22
_atom_site_aniso_U_33
_atom_site_aniso_U_23
_atom_site_aniso_U_13
_atom_site_aniso_U_12
Si1 0.01656(18) 0.01723(18) 0.01602(18) 0.00030(14) -0.00118(15) -0.00090(13)
C1 0.0171(7) 0.0165(6) 0.0200(7) 0.0002(5) -0.0009(6) 0.0007(5)
C2 0.0186(7) 0.0186(7) 0.0184(7) 0.0008(5) 0.0005(6) 0.0013(5)
C3 0.0216(7) 0.0221(7) 0.0177(7) 0.0033(6) -0.0018(6) -0.0004(6)
C4 0.0191(7) 0.0205(7) 0.0206(7) 0.0014(5) 0.0004(6) 0.0009(5)
C5 0.0178(7) 0.0183(7) 0.0217(7) 0.0040(5) 0.0023(6) -0.0004(5)
C6 0.0156(6) 0.0190(6) 0.0190(7) 0.0009(5) 0.0011(6) 0.0039(5)
C7 0.0203(7) 0.0183(7) 0.0189(7) 0.0018(5) 0.0003(6) 0.0007(5)
C8 0.0230(7) 0.0191(7) 0.0185(7) 0.0013(5) 0.0000(6) -0.0010(5)
C9 0.0367(9) 0.0339(9) 0.0245(8) 0.0041(7) -0.0047(7) -0.0157(7)
C10 0.0492(11) 0.0413(10) 0.0294(9) 0.0120(7) -0.0016(8) -0.0251(8)
C11 0.0417(10) 0.0339(9) 0.0207(8) 0.0083(7) -0.0012(7) -0.0081(7)
C12 0.0257(8) 0.0240(7) 0.0201(7) 0.0023(6) -0.0031(6) -0.0038(6)
C13 0.0194(7) 0.0188(7) 0.0226(7) 0.0027(5) -0.0019(6) -0.0003(5)
C14 0.0249(8) 0.0287(8) 0.0226(7) 0.0033(6) 0.0000(6) -0.0051(6)
C15 0.0318(9) 0.0355(9) 0.0221(8) -0.0010(7) -0.0027(7) -0.0056(7)
C16 0.0384(10) 0.0387(9) 0.0297(9) 0.0004(7) -0.0087(8) -0.0196(7)
C17 0.0326(9) 0.0424(10) 0.0297(8) 0.0090(7) -0.0024(7) -0.0188(7)
C18 0.0250(8) 0.0284(8) 0.0206(7) 0.0034(6) -0.0024(6) -0.0045(6)
C19 0.0125(6) 0.0229(7) 0.0198(7) 0.0037(5) -0.0011(6) -0.0030(5)
C20 0.0172(7) 0.0206(7) 0.0242(7) 0.0025(6) 0.0000(6) -0.0006(5)
C21 0.0185(7) 0.0241(7) 0.0297(8) 0.0118(6) -0.0029(6) -0.0015(6)
C22 0.0213(7) 0.0339(8) 0.0181(7) 0.0088(6) -0.0048(6) -0.0062(6)
C23 0.0258(8) 0.0263(7) 0.0196(7) 0.0013(6) -0.0011(6) -0.0039(6)
C24 0.0205(7) 0.0208(7) 0.0214(7) 0.0047(6) -0.0011(6) 0.0003(5)
C25 0.0191(7) 0.0167(6) 0.0165(6) 0.0025(5) 0.0007(6) -0.0032(5)
C26 0.0161(7) 0.0170(6) 0.0190(7) 0.0034(5) 0.0001(6) -0.0020(5)
C27 0.0169(7) 0.0203(7) 0.0190(7) 0.0035(5) -0.0013(6) -0.0015(5)
C28 0.0179(7) 0.0184(7) 0.0178(7) 0.0027(5) 0.0007(6) -0.0020(5)
C29 0.0176(7) 0.0174(7) 0.0222(7) 0.0027(5) 0.0013(6) 0.0005(5)
C30 0.0176(7) 0.0159(6) 0.0207(7) 0.0045(5) -0.0011(6) -0.0024(5)
C31 0.0176(7) 0.0167(6) 0.0194(7) 0.0038(5) 0.0021(6) -0.0020(5)
C32 0.0181(7) 0.0197(7) 0.0197(7) 0.0034(5) 0.0010(6) -0.0016(5)
C33 0.0246(8) 0.0210(7) 0.0230(7) -0.0017(6) 0.0009(6) 0.0003(6)
C34 0.0229(7) 0.0217(7) 0.0286(8) 0.0009(6) 0.0030(6) 0.0054(6)
C35 0.0172(7) 0.0225(7) 0.0267(7) 0.0077(6) -0.0018(6) 0.0017(5)
C36 0.0205(7) 0.0194(7) 0.0189(7) 0.0031(5) -0.0008(6) -0.0021(5)
C37 0.0220(7) 0.0170(6) 0.0171(7) 0.0045(5) -0.0009(6) 0.0004(5)
C38 0.0200(7) 0.0253(7) 0.0222(7) -0.0024(6) 0.0008(6) 0.0017(6)
C39 0.0246(8) 0.0294(8) 0.0249(8) -0.0025(6) -0.0041(6) -0.0016(6)
C40 0.0327(8) 0.0236(7) 0.0185(7) -0.0031(6) -0.0014(6) 0.0016(6)
C41 0.0271(8) 0.0222(7) 0.0205(7) 0.0032(6) 0.0035(6) 0.0046(6)
C42 0.0191(7) 0.0209(7) 0.0208(7) 0.0042(5) -0.0001(6) 0.0003(5)
C43 0.0197(7) 0.0158(6) 0.0177(7) -0.0017(5) -0.0011(6) 0.0027(5)
C44 0.0202(7) 0.0320(8) 0.0224(7) 0.0060(6) 0.0018(6) -0.0026(6)
C45 0.0293(8) 0.0400(9) 0.0177(7) 0.0088(6) 0.0002(6) 0.0031(7)
C46 0.0235(7) 0.0296(8) 0.0179(7) -0.0022(6) -0.0053(6) 0.0059(6)
C47 0.0191(7) 0.0236(7) 0.0312(8) 0.0035(6) -0.0031(6) -0.0019(6)
C48 0.0228(7) 0.0197(7) 0.0261(7) 0.0070(6) -0.0020(6) 0.0005(6)

loop_
_atom_type_symbol
_atom_type_description
_atom_type_scat_dispersion_real
_atom_type_scat_dispersion_imag
_atom_type_scat_source
C C 0.0181 0.0091 'International Tables Vol C Tables 4.2.6.8 and 6.1.1.4'
H H 0.0000 0.0000 'International Tables Vol C Tables 4.2.6.8 and 6.1.1.4'
Si Si 0.2541 0.3302 'International Tables Vol C Tables 4.2.6.8 and 6.1.1.4'

loop_
_geom_angle_atom_site_label_1
_geom_angle_atom_site_label_2
_geom_angle_atom_site_label_3
_geom_angle
_geom_angle_publ_flag
C8 Si1 C32 117.20(6) yes
C8 Si1 C25 117.76(6) yes
C32 Si1 C25 92.02(6) yes
C8 Si1 C1 92.02(6) yes
C32 Si1 C1 118.97(6) yes
C25 Si1 C1 121.35(6) yes
C6 C1 C2 119.16(12) ?
C6 C1 Si1 132.15(11) ?
C2 C1 Si1 108.45(10) ?
C3 C2 C1 120.29(13) ?
C3 C2 C7 124.15(12) ?
C1 C2 C7 115.50(12) ?
C2 C3 C4 120.86(13) ?
C2 C3 H3 119.6 ?
C4 C3 H3 119.6 ?
C5 C4 C3 118.46(13) ?
C5 C4 C13 120.83(13) ?
C3 C4 C13 120.68(12) ?
C6 C5 C4 121.44(13) ?
C6 C5 H5 119.3 ?
C4 C5 H5 119.3 ?
C1 C6 C5 119.70(13) ?
C1 C6 C19 120.92(12) ?
C5 C6 C19 119.38(12) ?
C12 C7 C8 119.87(13) ?
C12 C7 C2 125.50(13) ?
C8 C7 C2 114.58(12) ?
C9 C8 C7 119.26(13) ?
C9 C8 Si1 131.32(11) ?
C7 C8 Si1 109.42(10) ?
C10 C9 C8 120.29(14) ?
C10 C9 H9 119.9 ?
C8 C9 H9 119.9 ?
C11 C10 C9 120.14(15) ?
C11 C10 H10 119.9 ?
C9 C10 H10 119.9 ?
C10 C11 C12 120.60(15) ?
C10 C11 H11 119.7 ?
C12 C11 H11 119.7 ?
C11 C12 C7 119.83(14) ?
C11 C12 H12 120.1 ?
C7 C12 H12 120.1 ?
C18 C13 C14 117.62(13) ?
C18 C13 C4 121.35(13) ?
C14 C13 C4 121.02(13) ?
C15 C14 C13 121.45(15) ?
C15 C14 H14 119.3 ?
C13 C14 H14 119.3 ?
C16 C15 C14 120.29(15) ?
C16 C15 H15 119.9 ?
C14 C15 H15 119.9 ?
C15 C16 C17 119.40(15) ?
C15 C16 H16 120.3 ?
C17 C16 H16 120.3 ?
C18 C17 C16 120.58(15) ?
C18 C17 H17 119.7 ?
C16 C17 H17 119.7 ?
C17 C18 C13 120.63(14) ?
C17 C18 H18 119.7 ?
C13 C18 H18 119.7 ?
C24 C19 C20 118.35(13) ?
C24 C19 C6 120.23(12) ?
C20 C19 C6 121.42(12) ?
C21 C20 C19 120.54(13) ?
C21 C20 H20 119.7 ?
C19 C20 H20 119.7 ?
C22 C21 C20 120.48(13) ?
C22 C21 H21 119.8 ?
C20 C21 H21 119.8 ?
C23 C22 C21 119.38(13) ?
C23 C22 H22 120.3 ?
C21 C22 H22 120.3 ?
C22 C23 C24 120.29(14) ?
C22 C23 H23 119.9 ?
C24 C23 H23 119.9 ?
C23 C24 C19 120.94(13) ?
C23 C24 H24 119.5 ?
C19 C24 H24 119.5 ?
C30 C25 C26 119.46(12) ?
C30 C25 Si1 131.68(11) ?
C26 C25 Si1 108.83(10) ?
C27 C26 C25 120.17(13) ?
C27 C26 C31 124.67(12) ?
C25 C26 C31 115.16(12) ?
C26 C27 C28 120.72(13) ?
C26 C27 H27 119.6 ?
C28 C27 H27 119.6 ?
C27 C28 C29 118.63(12) ?
C27 C28 C37 120.18(12) ?
C29 C28 C37 121.16(13) ?
C30 C29 C28 121.24(13) ?
C30 C29 H29 119.4 ?
C28 C29 H29 119.4 ?
C25 C30 C29 119.69(12) ?
C25 C30 C43 120.45(12) ?
C29 C30 C43 119.86(12) ?
C36 C31 C32 119.93(13) ?
C36 C31 C26 125.00(12) ?
C32 C31 C26 115.07(12) ?
C33 C32 C31 119.31(13) ?
C33 C32 Si1 131.76(11) ?
C31 C32 Si1 108.92(10) ?
C32 C33 C34 120.46(13) ?
C32 C33 H33 119.8 ?
C34 C33 H33 119.8 ?
C35 C34 C33 119.75(13) ?
C35 C34 H34 120.1 ?
C33 C34 H34 120.1 ?
C34 C35 C36 120.83(13) ?
C34 C35 H35 119.6 ?
C36 C35 H35 119.6 ?
C35 C36 C31 119.71(13) ?
C35 C36 H36 120.1 ?
C31 C36 H36 120.1 ?
C38 C37 C42 118.44(12) ?
C38 C37 C28 119.80(13) ?
C42 C37 C28 121.74(12) ?
C39 C38 C37 120.79(14) ?
C39 C38 H38 119.6 ?
C37 C38 H38 119.6 ?
C40 C39 C38 120.23(14) ?
C40 C39 H39 119.9 ?
C38 C39 H39 119.9 ?
C39 C40 C41 119.85(13) ?
C39 C40 H40 120.1 ?
C41 C40 H40 120.1 ?
C40 C41 C42 120.26(14) ?
C40 C41 H41 119.9 ?
C42 C41 H41 119.9 ?
C41 C42 C37 120.43(13) ?
C41 C42 H42 119.8 ?
C37 C42 H42 119.8 ?
C48 C43 C44 118.60(13) ?
C48 C43 C30 120.81(12) ?
C44 C43 C30 120.58(13) ?
C45 C44 C43 120.11(14) ?
C45 C44 H44 119.9 ?
C43 C44 H44 119.9 ?
C46 C45 C44 120.78(14) ?
C46 C45 H45 119.6 ?
C44 C45 H45 119.6 ?
C45 C46 C47 119.60(14) ?
C45 C46 H46 120.2 ?
C47 C46 H46 120.2 ?
C46 C47 C48 119.94(14) ?
C46 C47 H47 120.0 ?
C48 C47 H47 120.0 ?
C47 C48 C43 120.94(13) ?
C47 C48 H48 119.5 ?
C43 C48 H48 119.5 ?

loop_
_geom_bond_atom_site_label_1
_geom_bond_atom_site_label_2
_geom_bond_distance
_geom_bond_publ_flag
Si1 C8 1.8614(14) yes
Si1 C32 1.8678(14) yes
Si1 C25 1.8703(14) yes
Si1 C1 1.8716(14) yes
C1 C6 1.3962(19) ?
C1 C2 1.4138(19) ?
C2 C3 1.3862(19) ?
C2 C7 1.4905(19) ?
C3 C4 1.400(2) ?
C3 H3 0.9500 ?
C4 C5 1.397(2) ?
C4 C13 1.4887(19) ?
C5 C6 1.3970(19) ?
C5 H5 0.9500 ?
C6 C19 1.4918(19) ?
C7 C12 1.388(2) ?
C7 C8 1.4098(19) ?
C8 C9 1.389(2) ?
C9 C10 1.387(2) ?
C9 H9 0.9500 ?
C10 C11 1.378(2) ?
C10 H10 0.9500 ?
C11 C12 1.386(2) ?
C11 H11 0.9500 ?
C12 H12 0.9500 ?
C13 C18 1.398(2) ?
C13 C14 1.399(2) ?
C14 C15 1.378(2) ?
C14 H14 0.9500 ?
C15 C16 1.374(2) ?
C15 H15 0.9500 ?
C16 C17 1.389(2) ?
C16 H16 0.9500 ?
C17 C18 1.382(2) ?
C17 H17 0.9500 ?
C18 H18 0.9500 ?
C19 C24 1.395(2) ?
C19 C20 1.3962(19) ?
C20 C21 1.389(2) ?
C20 H20 0.9500 ?
C21 C22 1.388(2) ?
C21 H21 0.9500 ?
C22 C23 1.384(2) ?
C22 H22 0.9500 ?
C23 C24 1.387(2) ?
C23 H23 0.9500 ?
C24 H24 0.9500 ?
C25 C30 1.394(2) ?
C25 C26 1.4126(19) ?
C26 C27 1.3889(19) ?
C26 C31 1.4899(19) ?
C27 C28 1.399(2) ?
C27 H27 0.9500 ?
C28 C29 1.4012(19) ?
C28 C37 1.4862(19) ?
C29 C30 1.3960(19) ?
C29 H29 0.9500 ?
C30 C43 1.4984(19) ?
C31 C36 1.3915(19) ?
C31 C32 1.4134(19) ?
C32 C33 1.389(2) ?
C33 C34 1.392(2) ?
C33 H33 0.9500 ?
C34 C35 1.386(2) ?
C34 H34 0.9500 ?
C35 C36 1.387(2) ?
C35 H35 0.9500 ?
C36 H36 0.9500 ?
C37 C38 1.396(2) ?
C37 C42 1.400(2) ?
C38 C39 1.388(2) ?
C38 H38 0.9500 ?
C39 C40 1.379(2) ?
C39 H39 0.9500 ?
C40 C41 1.387(2) ?
C40 H40 0.9500 ?
C41 C42 1.388(2) ?
C41 H41 0.9500 ?
C42 H42 0.9500 ?
C43 C48 1.391(2) ?
C43 C44 1.393(2) ?
C44 C45 1.388(2) ?
C44 H44 0.9500 ?
C45 C46 1.380(2) ?
C45 H45 0.9500 ?
C46 C47 1.381(2) ?
C46 H46 0.9500 ?
C47 C48 1.389(2) ?
C47 H47 0.9500 ?
C48 H48 0.9500 ?

loop_
_geom_torsion_atom_site_label_1
_geom_torsion_atom_site_label_2
_geom_torsion_atom_site_label_3
_geom_torsion_atom_site_label_4
_geom_torsion
C8 Si1 C1 C6 -173.10(14)
C32 Si1 C1 C6 -50.26(16)
C25 Si1 C1 C6 62.35(15)
C8 Si1 C1 C2 1.10(10)
C32 Si1 C1 C2 123.94(10)
C25 Si1 C1 C2 -123.45(10)
C6 C1 C2 C3 -2.5(2)
Si1 C1 C2 C3 -177.60(11)
C6 C1 C2 C7 174.78(12)
Si1 C1 C2 C7 -0.30(15)
C1 C2 C3 C4 2.5(2)
C7 C2 C3 C4 -174.56(13)
C2 C3 C4 C5 -0.1(2)
C2 C3 C4 C13 177.99(13)
C3 C4 C5 C6 -2.4(2)
C13 C4 C5 C6 179.58(12)
C2 C1 C6 C5 0.1(2)
Si1 C1 C6 C5 173.83(11)
C2 C1 C6 C19 -179.29(12)
Si1 C1 C6 C19 -5.6(2)
C4 C5 C6 C1 2.3(2)
C4 C5 C6 C19 -178.24(12)
C3 C2 C7 C12 -1.3(2)
C1 C2 C7 C12 -178.52(13)
C3 C2 C7 C8 176.15(13)
C1 C2 C7 C8 -1.04(18)
C12 C7 C8 C9 0.0(2)
C2 C7 C8 C9 -177.63(14)
C12 C7 C8 Si1 179.46(11)
C2 C7 C8 Si1 1.82(15)
C32 Si1 C8 C9 53.43(17)
C25 Si1 C8 C9 -54.94(17)
C1 Si1 C8 C9 177.69(16)
C32 Si1 C8 C7 -125.93(10)
C25 Si1 C8 C7 125.69(10)
C1 Si1 C8 C7 -1.67(11)
C7 C8 C9 C10 0.2(2)
Si1 C8 C9 C10 -179.10(14)
C8 C9 C10 C11 -0.1(3)
C9 C10 C11 C12 -0.3(3)
C10 C11 C12 C7 0.5(3)
C8 C7 C12 C11 -0.4(2)
C2 C7 C12 C11 176.98(14)
C5 C4 C13 C18 -28.5(2)
C3 C4 C13 C18 153.48(14)
C5 C4 C13 C14 150.18(14)
C3 C4 C13 C14 -27.8(2)
C18 C13 C14 C15 1.2(2)
C4 C13 C14 C15 -177.51(14)
C13 C14 C15 C16 0.0(3)
C14 C15 C16 C17 -0.8(3)
C15 C16 C17 C18 0.4(3)
C16 C17 C18 C13 0.8(3)
C14 C13 C18 C17 -1.6(2)
C4 C13 C18 C17 177.12(15)
C1 C6 C19 C24 -57.39(18)
C5 C6 C19 C24 123.19(14)
C1 C6 C19 C20 122.66(15)
C5 C6 C19 C20 -56.76(18)
C24 C19 C20 C21 0.9(2)
C6 C19 C20 C21 -179.12(13)
C19 C20 C21 C22 -1.1(2)
C20 C21 C22 C23 0.4(2)
C21 C22 C23 C24 0.5(2)
C22 C23 C24 C19 -0.7(2)
C20 C19 C24 C23 0.0(2)
C6 C19 C24 C23 -179.99(13)
C8 Si1 C25 C30 -60.48(15)
C32 Si1 C25 C30 177.15(14)
C1 Si1 C25 C30 51.06(16)
C8 Si1 C25 C26 121.67(10)
C32 Si1 C25 C26 -0.71(10)
C1 Si1 C25 C26 -126.79(10)
C30 C25 C26 C27 1.9(2)
Si1 C25 C26 C27 -179.90(10)
C30 C25 C26 C31 -177.46(12)
Si1 C25 C26 C31 0.70(14)
C25 C26 C27 C28 -1.6(2)
C31 C26 C27 C28 177.69(12)
C26 C27 C28 C29 -0.7(2)
C26 C27 C28 C37 177.58(12)
C27 C28 C29 C30 2.8(2)
C37 C28 C29 C30 -175.46(12)
C26 C25 C30 C29 0.1(2)
Si1 C25 C30 C29 -177.54(10)
C26 C25 C30 C43 179.81(12)
Si1 C25 C30 C43 2.2(2)
C28 C29 C30 C25 -2.5(2)
C28 C29 C30 C43 177.79(12)
C27 C26 C31 C36 0.3(2)
C25 C26 C31 C36 179.65(13)
C27 C26 C31 C32 -179.66(12)
C25 C26 C31 C32 -0.29(17)
C36 C31 C32 C33 0.7(2)
C26 C31 C32 C33 -179.36(12)
C36 C31 C32 Si1 179.78(10)
C26 C31 C32 Si1 -0.27(14)
C8 Si1 C32 C33 56.66(16)
C25 Si1 C32 C33 179.49(14)
C1 Si1 C32 C33 -52.59(16)
C8 Si1 C32 C31 -122.27(10)
C25 Si1 C32 C31 0.55(10)
C1 Si1 C32 C31 128.47(10)
C31 C32 C33 C34 -0.2(2)
Si1 C32 C33 C34 -179.02(11)
C32 C33 C34 C35 -0.3(2)
C33 C34 C35 C36 0.2(2)
C34 C35 C36 C31 0.3(2)
C32 C31 C36 C35 -0.8(2)
C26 C31 C36 C35 179.29(13)
C27 C28 C37 C38 -30.0(2)
C29 C28 C37 C38 148.22(14)
C27 C28 C37 C42 151.31(13)
C29 C28 C37 C42 -30.5(2)
C42 C37 C38 C39 0.3(2)
C28 C37 C38 C39 -178.46(13)
C37 C38 C39 C40 0.4(2)
C38 C39 C40 C41 -0.4(2)
C39 C40 C41 C42 -0.2(2)
C40 C41 C42 C37 0.8(2)
C38 C37 C42 C41 -0.9(2)
C28 C37 C42 C41 177.83(13)
C25 C30 C43 C48 -99.96(16)
C29 C30 C43 C48 79.73(17)
C25 C30 C43 C44 80.04(17)
C29 C30 C43 C44 -100.27(16)
C48 C43 C44 C45 -0.5(2)
C30 C43 C44 C45 179.48(14)
C43 C44 C45 C46 1.6(2)
C44 C45 C46 C47 -1.1(2)
C45 C46 C47 C48 -0.5(2)
C46 C47 C48 C43 1.5(2)
C44 C43 C48 C47 -1.0(2)
C30 C43 C48 C47 178.98(13)
